data_4066070
loop_
_publ_author_name
'Mart\'in, Carmen'
'Mu\~noz-Molina, Jos\'e Mar\'ia'
'Locati, Abel'
'Alvarez, Eleuterio'
'Maseras, Feliu'
'Belderrain, Tom\'as R.'
'P\'erez, Pedro J.'

_publ_section_title
;
 Copper(I)&#x2212;Olefin Complexes: The Effect of the Trispyrazolylborate
 Ancillary Ligand in Structure and Reactivity
;
_journal_issue 16
_journal_name_full Organometallics
_journal_page_first 3481
_journal_paper_doi 10.1021/om1002705
_journal_volume 29
_journal_year 2010
_chemical_formula_moiety 'C42 H52 B Cu N6'
_chemical_formula_sum 'C42 H52 B Cu N6'
_chemical_formula_weight 715.25
_chemical_name_systematic
; 
 ? 
;
_space_group_IT_number 2
_symmetry_cell_setting triclinic
_symmetry_space_group_name_Hall '-P 1'
_symmetry_space_group_name_H-M 'P -1'
_atom_sites_solution_hydrogens geom
_atom_sites_solution_primary direct
_atom_sites_solution_secondary difmap
_audit_creation_method SHELXL-97
_cell_angle_alpha 97.856(2)
_cell_angle_beta 97.736(2)
_cell_angle_gamma 102.926(2)
_cell_formula_units_Z 2
_cell_length_a 9.0845(7)
_cell_length_b 12.6099(9)
_cell_length_c 17.7141(12)
_cell_measurement_reflns_used 9984
_cell_measurement_temperature 100(2)
_cell_measurement_theta_max 25.39
_cell_measurement_theta_min 2.33
_cell_volume 1930.4(2)
_computing_cell_refinement 'Bruker (2006). APEX 2. Version 2.1.'
_computing_data_collection 'Bruker (2006). APEX 2. Version 2.1.'
_computing_data_reduction 'Bruker (2006). APEX 2. Version 2.1.'
_computing_molecular_graphics 'XP, SHELXTL v. 6.14 (Bruker, 2003)'
_computing_publication_material 'XCIF, SHELXTL v. 6.14 (Bruker, 2003)'
_computing_structure_refinement 'XL, SHELXTL v. 6.14 (Bruker, 2003)'
_computing_structure_solution 'Bruker (2006). APEX 2. Version 2.1.'
_diffrn_ambient_temperature 100(2)
_diffrn_detector_area_resol_mean 8.26
_diffrn_measured_fraction_theta_full 0.988
_diffrn_measured_fraction_theta_max 0.988
_diffrn_measurement_device_type
;
 Bruker-Nonius X8kappa APEX II CCD area detector'
;
_diffrn_measurement_method 'phi and omega scans with narrow frames'
_diffrn_radiation_monochromator graphite
_diffrn_radiation_source 'fine-focus sealed tube'
_diffrn_radiation_type MoK\a
_diffrn_radiation_wavelength 0.71073
_diffrn_reflns_av_R_equivalents 0.0680
_diffrn_reflns_av_sigmaI/netI 0.0628
_diffrn_reflns_limit_h_max 12
_diffrn_reflns_limit_h_min -12
_diffrn_reflns_limit_k_max 18
_diffrn_reflns_limit_k_min -18
_diffrn_reflns_limit_l_max 24
_diffrn_reflns_limit_l_min -25
_diffrn_reflns_number 71663
_diffrn_reflns_theta_full 30.55
_diffrn_reflns_theta_max 30.55
_diffrn_reflns_theta_min 1.18
_diffrn_standards_decay_% 0
_exptl_absorpt_coefficient_mu 0.603
_exptl_absorpt_correction_T_max 0.9595
_exptl_absorpt_correction_T_min 0.8801
_exptl_absorpt_correction_type multi-scan
_exptl_absorpt_process_details
;
 SADABS, Bruker (2006). APEX 2. Version 2.1. Bruker Analytical
 X-ray Solutions, Madison, Wisconsin, USA.
;
_exptl_crystal_colour colourless
_exptl_crystal_density_diffrn 1.231
_exptl_crystal_density_method 'not measured'
_exptl_crystal_description needle
_exptl_crystal_F_000 760
_exptl_crystal_size_max 0.16
_exptl_crystal_size_mid 0.13
_exptl_crystal_size_min 0.08
_refine_diff_density_max 1.073
_refine_diff_density_min -1.043
_refine_diff_density_rms 0.073
_refine_ls_extinction_method none
_refine_ls_goodness_of_fit_ref 1.044
_refine_ls_hydrogen_treatment constr
_refine_ls_matrix_type full
_refine_ls_number_parameters 451
_refine_ls_number_reflns 11521
_refine_ls_number_restraints 0
_refine_ls_restrained_S_all 1.052
_refine_ls_R_factor_all 0.1092
_refine_ls_R_factor_gt 0.0547
_refine_ls_shift/su_max 0.001
_refine_ls_shift/su_mean 0.000
_refine_ls_structure_factor_coef Fsqd
_refine_ls_weighting_details 'calc w=1/[\s^2^(Fo^2^)+(0.0571P)^2^+4.2541P] where P=(Fo^2^+2Fc^2^)/3'
_refine_ls_weighting_scheme calc
_refine_ls_wR_factor_gt 0.1359
_refine_ls_wR_factor_ref 0.1547
_reflns_number_gt 7329
_reflns_number_total 11521
_reflns_threshold_expression >2sigma(I)
_cod_data_source_file om1002705_si_002.cif
_cod_data_source_block 2
_cod_depositor_comments
;
The following automatic conversions were performed:

'_symmetry_cell_setting' value 'Triclinic' changed to 'triclinic'
according to /home/saulius/struct/CIF-dictionaries/cif_core.dic
dictionary named 'cif_core.dic' version 2.4.1 from 2010-06-29.

Automatic conversion script
Id: cif_fix_values 1715 2011-07-08 13:25:40Z adriana 
;
_cod_original_sg_symbol_H-M P-1
_cod_database_code 4066070

loop_
_symmetry_equiv_pos_as_xyz
'x, y, z'
'-x, -y, -z'

loop_
_atom_site_label
_atom_site_type_symbol
_atom_site_fract_x
_atom_site_fract_y
_atom_site_fract_z
_atom_site_U_iso_or_equiv
_atom_site_adp_type
_atom_site_occupancy
_atom_site_symmetry_multiplicity
_atom_site_calc_flag
_atom_site_refinement_flags
Cu1 Cu -0.04247(4) 0.27370(4) 0.77415(2) 0.02626(11) Uani 1 1 d .
N1 N -0.0741(3) 0.2047(2) 0.87680(14) 0.0212(5) Uani 1 1 d .
N2 N -0.1854(3) 0.2371(2) 0.91218(14) 0.0224(5) Uani 1 1 d .
N3 N -0.0650(3) 0.4238(2) 0.82790(14) 0.0216(5) Uani 1 1 d .
N4 N -0.1895(3) 0.4156(2) 0.86454(14) 0.0220(5) Uani 1 1 d .
N5 N -0.2780(3) 0.2212(2) 0.73578(14) 0.0222(5) Uani 1 1 d .
N6 N -0.3646(3) 0.2368(2) 0.79126(14) 0.0228(5) Uani 1 1 d .
C1 C -0.0114(3) 0.1443(3) 0.92268(17) 0.0214(6) Uani 1 1 d .
C2 C -0.0829(3) 0.1370(3) 0.98777(18) 0.0250(6) Uani 1 1 d .
H2 H -0.0644 0.0977 1.0281 0.030 Uiso 1 1 d R
C3 C -0.1922(3) 0.1967(3) 0.97883(17) 0.0231(6) Uani 1 1 d .
H3 H -0.2609 0.2083 1.0131 0.028 Uiso 1 1 d R
C4 C 0.1129(3) 0.0921(3) 0.90276(16) 0.0214(6) Uani 1 1 d .
C5 C 0.2619(3) 0.1317(3) 0.94612(17) 0.0231(6) Uani 1 1 d .
C6 C 0.3744(4) 0.0773(3) 0.92926(18) 0.0264(6) Uani 1 1 d .
H6 H 0.4742 0.1058 0.9576 0.032 Uiso 1 1 d R
C7 C 0.3454(4) -0.0140(3) 0.87145(18) 0.0262(6) Uani 1 1 d .
C8 C 0.1970(4) -0.0527(3) 0.82932(17) 0.0246(6) Uani 1 1 d .
H8 H 0.1760 -0.1165 0.7902 0.030 Uiso 1 1 d R
C9 C 0.0803(3) -0.0016(3) 0.84424(17) 0.0237(6) Uani 1 1 d .
C10 C 0.3008(4) 0.2310(3) 1.00976(19) 0.0293(7) Uani 1 1 d .
H10A H 0.2734 0.2088 1.0574 0.044 Uiso 1 1 d R
H10B H 0.2437 0.2844 0.9951 0.044 Uiso 1 1 d R
H10C H 0.4101 0.2652 1.0175 0.044 Uiso 1 1 d R
C11 C 0.4713(4) -0.0677(3) 0.8527(2) 0.0363(8) Uani 1 1 d .
H11A H 0.4962 -0.0533 0.8028 0.055 Uiso 1 1 d R
H11B H 0.4391 -0.1478 0.8508 0.055 Uiso 1 1 d R
H11C H 0.5612 -0.0363 0.8923 0.055 Uiso 1 1 d R
C12 C -0.0808(4) -0.0483(3) 0.7995(2) 0.0312(7) Uani 1 1 d .
H12A H -0.0784 -0.1056 0.7564 0.047 Uiso 1 1 d R
H12B H -0.1214 0.0102 0.7800 0.047 Uiso 1 1 d R
H12C H -0.1460 -0.0813 0.8337 0.047 Uiso 1 1 d R
C13 C -0.0008(3) 0.5326(3) 0.83481(17) 0.0219(6) Uani 1 1 d .
C14 C -0.0845(4) 0.5944(3) 0.87556(19) 0.0274(7) Uani 1 1 d .
H14 H -0.0630 0.6730 0.8881 0.033 Uiso 1 1 d R
C15 C -0.2015(4) 0.5166(3) 0.89352(17) 0.0247(6) Uani 1 1 d .
H15 H -0.2760 0.5341 0.9226 0.030 Uiso 1 1 d R
C16 C 0.1420(3) 0.5729(3) 0.80416(17) 0.0219(6) Uani 1 1 d .
C17 C 0.1379(4) 0.6280(3) 0.74029(18) 0.0252(6) Uani 1 1 d .
C18 C 0.2744(4) 0.6656(3) 0.71331(18) 0.0282(7) Uani 1 1 d .
H18 H 0.2721 0.7021 0.6704 0.034 Uiso 1 1 d R
C19 C 0.4127(4) 0.6491(3) 0.74682(19) 0.0291(7) Uani 1 1 d .
C20 C 0.4137(4) 0.5942(3) 0.80984(19) 0.0289(7) Uani 1 1 d .
H20 H 0.5072 0.5822 0.8326 0.035 Uiso 1 1 d R
C21 C 0.2811(3) 0.5564(3) 0.83970(18) 0.0249(6) Uani 1 1 d .
C22 C -0.0102(4) 0.6428(3) 0.6996(2) 0.0341(8) Uani 1 1 d .
H22A H -0.0830 0.5704 0.6842 0.051 Uiso 1 1 d R
H22B H 0.0076 0.6754 0.6541 0.051 Uiso 1 1 d R
H22C H -0.0516 0.6919 0.7345 0.051 Uiso 1 1 d R
C23 C 0.5593(4) 0.6908(4) 0.7171(2) 0.0430(9) Uani 1 1 d .
H23A H 0.5352 0.6934 0.6625 0.064 Uiso 1 1 d R
H23B H 0.6241 0.6391 0.7238 0.064 Uiso 1 1 d R
H23C H 0.6130 0.7649 0.7451 0.064 Uiso 1 1 d R
C24 C 0.2891(4) 0.5002(3) 0.9097(2) 0.0340(8) Uani 1 1 d .
H24A H 0.3953 0.5021 0.9287 0.051 Uiso 1 1 d R
H24B H 0.2301 0.4230 0.8955 0.051 Uiso 1 1 d R
H24C H 0.2469 0.5395 0.9499 0.051 Uiso 1 1 d R
C25 C -0.3758(3) 0.1647(3) 0.67171(17) 0.0235(6) Uani 1 1 d .
C26 C -0.5260(4) 0.1423(3) 0.68670(19) 0.0309(7) Uani 1 1 d .
H26 H -0.6174 0.1066 0.6522 0.037 Uiso 1 1 d R
C27 C -0.5134(3) 0.1896(3) 0.76282(19) 0.0279(7) Uani 1 1 d .
H27 H -0.5948 0.1915 0.7908 0.033 Uiso 1 1 d R
C28 C -0.3161(3) 0.1403(3) 0.59863(17) 0.0237(6) Uani 1 1 d .
C29 C -0.3068(3) 0.0331(3) 0.57005(18) 0.0254(6) Uani 1 1 d .
C30 C -0.2368(4) 0.0159(3) 0.50491(18) 0.0279(7) Uani 1 1 d .
H30 H -0.2251 -0.0562 0.4868 0.034 Uiso 1 1 d R
C31 C -0.1793(4) 0.1023(3) 0.46750(18) 0.0286(7) Uani 1 1 d .
C32 C -0.1956(4) 0.2072(3) 0.49505(18) 0.0280(7) Uani 1 1 d .
H32 H -0.1667 0.2654 0.4674 0.034 Uiso 1 1 d R
C33 C -0.2631(4) 0.2279(3) 0.56004(18) 0.0257(6) Uani 1 1 d .
C34 C -0.3694(4) -0.0639(3) 0.6074(2) 0.0322(7) Uani 1 1 d .
H34A H -0.4788 -0.0955 0.5907 0.048 Uiso 1 1 d R
H34B H -0.3492 -0.0369 0.6629 0.048 Uiso 1 1 d R
H34C H -0.3141 -0.1211 0.5952 0.048 Uiso 1 1 d R
C35 C -0.1018(4) 0.0835(3) 0.3982(2) 0.0370(8) Uani 1 1 d .
H35A H -0.0607 0.0178 0.3995 0.055 Uiso 1 1 d R
H35B H -0.0191 0.1479 0.3981 0.055 Uiso 1 1 d R
H35C H -0.1776 0.0712 0.3518 0.055 Uiso 1 1 d R
C36 C -0.2780(4) 0.3428(3) 0.5888(2) 0.0312(7) Uani 1 1 d .
H36A H -0.2538 0.3891 0.5503 0.047 Uiso 1 1 d R
H36B H -0.2086 0.3751 0.6372 0.047 Uiso 1 1 d R
H36C H -0.3831 0.3388 0.5968 0.047 Uiso 1 1 d R
C37 C 0.0688(6) 0.1884(4) 0.7081(3) 0.0472(13) Uani 1 1 d D
H37A H 0.1025 0.1416 0.7411 0.072 Uiso 1 1 d R
H37B H 0.0074 0.1459 0.6636 0.072 Uiso 1 1 d R
C38 C 0.1429(6) 0.2890(4) 0.7143(3) 0.0440(14) Uani 1 1 d D
H38 H 0.2434 0.3216 0.7483 0.073 Uiso 1 1 d R
C39 C 0.1355(4) 0.3573(3) 0.6514(2) 0.0359(8) Uani 1 1 d .
H39A H 0.1584 0.4369 0.6742 0.039 Uiso 1 1 d R
H39B H 0.0288 0.3356 0.6247 0.039 Uiso 1 1 d R
C40 C 0.2290(5) 0.3314(4) 0.5894(2) 0.0443(10) Uani 1 1 d .
H40A H 0.1973 0.2533 0.5625 0.053 Uiso 1 1 d R
H40B H 0.3338 0.3434 0.6173 0.053 Uiso 1 1 d R
C41 C 0.2460(4) 0.4131(3) 0.5346(2) 0.0352(8) Uani 1 1 d .
H41A H 0.1400 0.4099 0.5121 0.042 Uiso 1 1 d R
H41B H 0.2927 0.4904 0.5607 0.042 Uiso 1 1 d R
C42 C 0.3230(4) 0.3791(3) 0.4676(2) 0.0379(8) Uani 1 1 d .
H42A H 0.4272 0.3786 0.4888 0.057 Uiso 1 1 d R
H42B H 0.3257 0.4353 0.4347 0.057 Uiso 1 1 d R
H42C H 0.2713 0.3061 0.4373 0.057 Uiso 1 1 d R
B1 B -0.2890(4) 0.3020(3) 0.87228(19) 0.0223(6) Uani 1 1 d .
H1 H -0.3683 0.3152 0.9038 0.027 Uiso 1 1 d R

loop_
_atom_site_aniso_label
_atom_site_aniso_U_11
_atom_site_aniso_U_22
_atom_site_aniso_U_33
_atom_site_aniso_U_23
_atom_site_aniso_U_13
_atom_site_aniso_U_12
Cu1 0.02174(19) 0.0383(2) 0.02271(19) 0.00535(16) 0.01000(14) 0.01185(16)
N1 0.0189(11) 0.0272(13) 0.0216(12) 0.0070(10) 0.0085(9) 0.0077(10)
N2 0.0199(11) 0.0275(14) 0.0226(12) 0.0078(10) 0.0083(9) 0.0070(10)
N3 0.0190(11) 0.0274(14) 0.0217(12) 0.0071(10) 0.0088(9) 0.0076(10)
N4 0.0197(11) 0.0279(14) 0.0216(12) 0.0061(10) 0.0099(9) 0.0078(10)
N5 0.0172(11) 0.0282(14) 0.0220(12) 0.0051(10) 0.0059(9) 0.0051(10)
N6 0.0190(11) 0.0274(14) 0.0233(12) 0.0063(10) 0.0081(9) 0.0045(10)
C1 0.0189(13) 0.0247(15) 0.0198(13) 0.0060(11) 0.0033(10) 0.0027(11)
C2 0.0230(14) 0.0291(16) 0.0247(15) 0.0100(12) 0.0067(11) 0.0050(12)
C3 0.0176(13) 0.0308(17) 0.0206(14) 0.0071(12) 0.0073(10) 0.0014(12)
C4 0.0245(14) 0.0231(15) 0.0185(13) 0.0080(11) 0.0061(11) 0.0058(12)
C5 0.0232(14) 0.0249(15) 0.0211(14) 0.0053(12) 0.0053(11) 0.0040(12)
C6 0.0210(14) 0.0303(17) 0.0276(16) 0.0054(13) 0.0043(11) 0.0053(12)
C7 0.0263(15) 0.0310(17) 0.0261(15) 0.0077(13) 0.0103(12) 0.0117(13)
C8 0.0292(15) 0.0248(16) 0.0211(14) 0.0037(12) 0.0077(12) 0.0073(13)
C9 0.0237(14) 0.0263(16) 0.0217(14) 0.0070(12) 0.0053(11) 0.0049(12)
C10 0.0247(15) 0.0285(17) 0.0313(17) -0.0013(13) 0.0026(12) 0.0046(13)
C11 0.0339(18) 0.042(2) 0.0361(19) 0.0010(16) 0.0078(15) 0.0170(16)
C12 0.0261(16) 0.0317(18) 0.0319(17) 0.0016(14) 0.0026(13) 0.0032(14)
C13 0.0201(13) 0.0253(15) 0.0212(14) 0.0044(11) 0.0059(11) 0.0056(12)
C14 0.0269(15) 0.0258(16) 0.0308(16) 0.0021(13) 0.0114(13) 0.0069(13)
C15 0.0252(15) 0.0280(16) 0.0231(14) 0.0016(12) 0.0098(12) 0.0090(13)
C16 0.0210(13) 0.0239(15) 0.0209(13) 0.0028(11) 0.0057(11) 0.0051(11)
C17 0.0247(14) 0.0245(16) 0.0254(15) 0.0045(12) 0.0041(12) 0.0040(12)
C18 0.0296(16) 0.0301(17) 0.0247(15) 0.0095(13) 0.0078(12) 0.0023(13)
C19 0.0257(15) 0.0295(17) 0.0299(16) 0.0008(13) 0.0106(13) 0.0013(13)
C20 0.0208(14) 0.0346(18) 0.0300(16) 0.0031(14) 0.0040(12) 0.0058(13)
C21 0.0235(14) 0.0269(16) 0.0237(14) 0.0037(12) 0.0046(11) 0.0051(12)
C22 0.0296(17) 0.0350(19) 0.0394(19) 0.0147(15) 0.0038(14) 0.0079(15)
C23 0.0326(19) 0.052(2) 0.047(2) 0.0113(19) 0.0217(17) 0.0052(17)
C24 0.0310(17) 0.043(2) 0.0282(17) 0.0111(15) 0.0019(13) 0.0078(15)
C25 0.0238(14) 0.0261(16) 0.0210(14) 0.0074(12) 0.0029(11) 0.0053(12)
C26 0.0216(14) 0.042(2) 0.0248(15) 0.0086(14) 0.0026(12) -0.0023(14)
C27 0.0187(14) 0.0362(18) 0.0282(16) 0.0084(13) 0.0069(12) 0.0021(13)
C28 0.0212(13) 0.0268(16) 0.0217(14) 0.0056(12) 0.0012(11) 0.0039(12)
C29 0.0230(14) 0.0273(16) 0.0237(15) 0.0048(12) 0.0017(11) 0.0029(12)
C30 0.0297(16) 0.0276(17) 0.0241(15) 0.0017(12) 0.0021(12) 0.0052(13)
C31 0.0263(15) 0.0350(18) 0.0224(15) 0.0038(13) 0.0036(12) 0.0041(13)
C32 0.0297(16) 0.0321(18) 0.0222(15) 0.0101(13) 0.0047(12) 0.0045(13)
C33 0.0249(15) 0.0286(17) 0.0232(15) 0.0068(12) 0.0026(11) 0.0052(13)
C34 0.0335(17) 0.0283(18) 0.0338(18) 0.0092(14) 0.0064(14) 0.0027(14)
C35 0.041(2) 0.041(2) 0.0289(17) 0.0043(15) 0.0123(15) 0.0063(16)
C36 0.0363(18) 0.0286(17) 0.0323(17) 0.0097(14) 0.0108(14) 0.0099(14)
C37 0.054(3) 0.051(3) 0.049(3) 0.019(3) 0.033(3) 0.021(2)
C38 0.053(3) 0.049(3) 0.042(3) 0.021(3) 0.030(3) 0.016(3)
C39 0.048(2) 0.039(2) 0.0336(17) 0.0245(15) 0.0205(15) 0.0196(16)
C40 0.053(3) 0.050(2) 0.044(2) 0.0247(19) 0.033(2) 0.032(2)
C41 0.044(2) 0.037(2) 0.0321(18) 0.0128(15) 0.0189(15) 0.0138(16)
C42 0.043(2) 0.045(2) 0.0322(18) 0.0124(16) 0.0168(16) 0.0155(17)
B1 0.0214(15) 0.0252(17) 0.0228(16) 0.0078(13) 0.0086(12) 0.0063(13)

loop_
_atom_type_symbol
_atom_type_description
_atom_type_scat_dispersion_real
_atom_type_scat_dispersion_imag
_atom_type_scat_source
C C 0.0033 0.0016 'International Tables Vol C Tables 4.2.6.8 and 6.1.1.4'
H H 0.0000 0.0000 'International Tables Vol C Tables 4.2.6.8 and 6.1.1.4'
B B 0.0013 0.0007 'International Tables Vol C Tables 4.2.6.8 and 6.1.1.4'
N N 0.0061 0.0033 'International Tables Vol C Tables 4.2.6.8 and 6.1.1.4'
Cu Cu 0.3201 1.2651 'International Tables Vol C Tables 4.2.6.8 and 6.1.1.4'

loop_
_geom_angle_atom_site_label_1
_geom_angle_atom_site_label_2
_geom_angle_atom_site_label_3
_geom_angle
C37 Cu1 N3 149.24(16)
C37 Cu1 N5 110.68(18)
N3 Cu1 N5 90.91(10)
C37 Cu1 C38 36.25(18)
N3 Cu1 C38 113.00(16)
N5 Cu1 C38 131.68(19)
C37 Cu1 N1 110.73(17)
N3 Cu1 N1 90.58(10)
N5 Cu1 N1 89.01(10)
C38 Cu1 N1 129.60(15)
C1 N1 N2 106.5(2)
C1 N1 Cu1 140.2(2)
N2 N1 Cu1 113.06(18)
C3 N2 N1 109.9(2)
C3 N2 B1 129.6(2)
N1 N2 B1 120.4(2)
C13 N3 N4 106.2(2)
C13 N3 Cu1 139.9(2)
N4 N3 Cu1 113.68(19)
C15 N4 N3 109.9(2)
C15 N4 B1 128.5(2)
N3 N4 B1 121.4(2)
C25 N5 N6 106.5(2)
C25 N5 Cu1 138.4(2)
N6 N5 Cu1 114.67(18)
C27 N6 N5 110.0(3)
C27 N6 B1 129.6(3)
N5 N6 B1 120.4(2)
N1 C1 C2 110.2(3)
N1 C1 C4 122.6(3)
C2 C1 C4 127.2(3)
C3 C2 C1 105.1(3)
C3 C2 H2 126.8
C1 C2 H2 128.1
N2 C3 C2 108.4(3)
N2 C3 H3 125.0
C2 C3 H3 126.6
C9 C4 C5 119.7(3)
C9 C4 C1 120.3(3)
C5 C4 C1 119.8(3)
C6 C5 C4 118.8(3)
C6 C5 C10 120.0(3)
C4 C5 C10 121.2(3)
C7 C6 C5 122.5(3)
C7 C6 H6 119.5
C5 C6 H6 118.0
C6 C7 C8 118.1(3)
C6 C7 C11 121.0(3)
C8 C7 C11 120.9(3)
C9 C8 C7 121.6(3)
C9 C8 H8 120.1
C7 C8 H8 118.3
C8 C9 C4 119.4(3)
C8 C9 C12 120.2(3)
C4 C9 C12 120.4(3)
C5 C10 H10A 110.1
C5 C10 H10B 109.5
H10A C10 H10B 109.0
C5 C10 H10C 109.3
H10A C10 H10C 109.7
H10B C10 H10C 109.2
C7 C11 H11A 109.6
C7 C11 H11B 110.5
H11A C11 H11B 109.1
C7 C11 H11C 108.6
H11A C11 H11C 109.3
H11B C11 H11C 109.7
C9 C12 H12A 108.7
C9 C12 H12B 110.4
H12A C12 H12B 110.4
C9 C12 H12C 108.9
H12A C12 H12C 109.3
H12B C12 H12C 109.2
N3 C13 C14 110.2(3)
N3 C13 C16 121.2(3)
C14 C13 C16 128.5(3)
C15 C14 C13 104.7(3)
C15 C14 H14 128.5
C13 C14 H14 126.8
N4 C15 C14 108.9(3)
N4 C15 H15 127.1
C14 C15 H15 124.0
C21 C16 C17 120.3(3)
C21 C16 C13 119.6(3)
C17 C16 C13 120.1(3)
C18 C17 C16 118.7(3)
C18 C17 C22 120.1(3)
C16 C17 C22 121.2(3)
C19 C18 C17 122.1(3)
C19 C18 H18 118.9
C17 C18 H18 119.0
C18 C19 C20 118.2(3)
C18 C19 C23 121.4(3)
C20 C19 C23 120.4(3)
C19 C20 C21 122.0(3)
C19 C20 H20 118.6
C21 C20 H20 119.4
C20 C21 C16 118.8(3)
C20 C21 C24 119.9(3)
C16 C21 C24 121.3(3)
C17 C22 H22A 108.7
C17 C22 H22B 109.5
H22A C22 H22B 109.6
C17 C22 H22C 109.8
H22A C22 H22C 110.0
H22B C22 H22C 109.1
C19 C23 H23A 109.2
C19 C23 H23B 108.5
H23A C23 H23B 108.9
C19 C23 H23C 110.6
H23A C23 H23C 109.4
H23B C23 H23C 110.3
C21 C24 H24A 109.4
C21 C24 H24B 109.8
H24A C24 H24B 109.0
C21 C24 H24C 108.8
H24A C24 H24C 109.8
H24B C24 H24C 110.1
N5 C25 C26 110.0(3)
N5 C25 C28 119.5(3)
C26 C25 C28 130.4(3)
C27 C26 C25 104.9(3)
C27 C26 H26 126.6
C25 C26 H26 128.4
N6 C27 C26 108.5(3)
N6 C27 H27 124.8
C26 C27 H27 126.7
C29 C28 C33 120.2(3)
C29 C28 C25 121.1(3)
C33 C28 C25 118.7(3)
C28 C29 C30 119.0(3)
C28 C29 C34 121.8(3)
C30 C29 C34 119.2(3)
C31 C30 C29 121.5(3)
C31 C30 H30 119.0
C29 C30 H30 119.4
C30 C31 C32 118.4(3)
C30 C31 C35 121.2(3)
C32 C31 C35 120.4(3)
C31 C32 C33 121.8(3)
C31 C32 H32 119.7
C33 C32 H32 118.4
C32 C33 C28 119.0(3)
C32 C33 C36 120.5(3)
C28 C33 C36 120.5(3)
C29 C34 H34A 113.6
C29 C34 H34B 106.4
H34A C34 H34B 109.2
C29 C34 H34C 108.3
H34A C34 H34C 109.2
H34B C34 H34C 110.1
C31 C35 H35A 109.9
C31 C35 H35B 110.3
H35A C35 H35B 109.9
C31 C35 H35C 108.3
H35A C35 H35C 109.0
H35B C35 H35C 109.5
C33 C36 H36A 109.2
C33 C36 H36B 111.0
H36A C36 H36B 109.0
C33 C36 H36C 109.0
H36A C36 H36C 109.4
H36B C36 H36C 109.1
C38 C37 Cu1 75.8(3)
C38 C37 H37A 120.8
Cu1 C37 H37A 102.9
C38 C37 H37B 125.2
Cu1 C37 H37B 113.6
H37A C37 H37B 109.6
C37 C38 C39 124.8(6)
C37 C38 Cu1 67.9(3)
C39 C38 Cu1 114.6(3)
C37 C38 H38 123.8
C39 C38 H38 106.1
Cu1 C38 H38 113.3
C38 C39 C40 113.6(3)
C38 C39 H39A 110.2
C40 C39 H39A 114.1
C38 C39 H39B 105.9
C40 C39 H39B 104.9
H39A C39 H39B 107.4
C41 C40 C39 113.7(3)
C41 C40 H40A 113.1
C39 C40 H40A 113.8
C41 C40 H40B 103.2
C39 C40 H40B 105.0
H40A C40 H40B 106.9
C40 C41 C42 113.1(3)
C40 C41 H41A 103.8
C42 C41 H41A 106.3
C40 C41 H41B 113.6
C42 C41 H41B 112.4
H41A C41 H41B 106.8
C41 C42 H42A 107.7
C41 C42 H42B 107.1
H42A C42 H42B 109.4
C41 C42 H42C 113.7
H42A C42 H42C 108.8
H42B C42 H42C 110.1
N6 B1 N2 109.1(3)
N6 B1 N4 109.3(2)
N2 B1 N4 109.0(2)
N6 B1 H1 110.7
N2 B1 H1 110.6
N4 B1 H1 108.1

loop_
_geom_bond_atom_site_label_1
_geom_bond_atom_site_label_2
_geom_bond_distance
Cu1 C37 2.002(4)
Cu1 N3 2.065(3)
Cu1 N5 2.081(2)
Cu1 C38 2.095(4)
Cu1 N1 2.147(2)
N1 C1 1.343(4)
N1 N2 1.367(3)
N2 C3 1.352(4)
N2 B1 1.542(4)
N3 C13 1.347(4)
N3 N4 1.369(3)
N4 C15 1.340(4)
N4 B1 1.548(4)
N5 C25 1.345(4)
N5 N6 1.359(3)
N6 C27 1.346(4)
N6 B1 1.539(4)
C1 C2 1.402(4)
C1 C4 1.487(4)
C2 C3 1.378(4)
C2 H2 0.9416
C3 H3 0.9479
C4 C9 1.408(4)
C4 C5 1.409(4)
C5 C6 1.394(4)
C5 C10 1.507(4)
C6 C7 1.383(5)
C6 H6 0.9410
C7 C8 1.396(4)
C7 C11 1.505(4)
C8 C9 1.394(4)
C8 H8 0.9521
C9 C12 1.514(4)
C10 H10A 0.9714
C10 H10B 0.9787
C10 H10C 0.9726
C11 H11A 0.9716
C11 H11B 0.9817
C11 H11C 0.9704
C12 H12A 0.9824
C12 H12B 0.9781
C12 H12C 0.9731
C13 C14 1.402(4)
C13 C16 1.485(4)
C14 C15 1.380(4)
C14 H14 0.9539
C15 H15 0.9491
C16 C21 1.406(4)
C16 C17 1.406(4)
C17 C18 1.396(4)
C17 C22 1.501(4)
C18 C19 1.387(5)
C18 H18 0.9411
C19 C20 1.392(5)
C19 C23 1.510(5)
C20 C21 1.394(4)
C20 H20 0.9426
C21 C24 1.512(4)
C22 H22A 0.9782
C22 H22B 0.9710
C22 H22C 0.9836
C23 H23A 0.9695
C23 H23B 0.9803
C23 H23C 0.9806
C24 H24A 0.9721
C24 H24B 0.9802
C24 H24C 0.9816
C25 C26 1.399(4)
C25 C28 1.490(4)
C26 C27 1.377(5)
C26 H26 0.9414
C27 H27 0.9468
C28 C29 1.403(5)
C28 C33 1.406(4)
C29 C30 1.405(4)
C29 C34 1.507(5)
C30 C31 1.391(5)
C30 H30 0.9558
C31 C32 1.394(5)
C31 C35 1.512(5)
C32 C33 1.396(4)
C32 H32 0.9448
C33 C36 1.510(5)
C34 H34A 0.9718
C34 H34B 0.9734
C34 H34C 0.9842
C35 H35A 0.9830
C35 H35B 0.9758
C35 H35C 0.9689
C36 H36A 0.9723
C36 H36B 0.9710
C36 H36C 0.9752
C37 C38 1.278(7)
C37 H37A 0.9553
C37 H37B 0.9228
C38 C39 1.502(5)
C38 H38 0.9905
C39 C40 1.521(5)
C39 H39A 0.9944
C39 H39B 0.9806
C40 C41 1.507(5)
C40 H40A 0.9935
C40 H40B 0.9804
C41 C42 1.517(5)
C41 H41A 0.9814
C41 H41B 0.9918
C42 H42A 0.9719
C42 H42B 0.9740
C42 H42C 0.9806
B1 H1 0.9982

loop_
_geom_torsion_atom_site_label_1
_geom_torsion_atom_site_label_2
_geom_torsion_atom_site_label_3
_geom_torsion_atom_site_label_4
_geom_torsion
C37 Cu1 N1 C1 24.7(4)
N3 Cu1 N1 C1 -132.6(3)
N5 Cu1 N1 C1 136.5(3)
C38 Cu1 N1 C1 -11.6(4)
C37 Cu1 N1 N2 -161.9(2)
N3 Cu1 N1 N2 40.8(2)
N5 Cu1 N1 N2 -50.1(2)
C38 Cu1 N1 N2 161.8(3)
C1 N1 N2 C3 -0.4(3)
Cu1 N1 N2 C3 -176.0(2)
C1 N1 N2 B1 -175.9(3)
Cu1 N1 N2 B1 8.5(3)
C37 Cu1 N3 C13 2.6(5)
N5 Cu1 N3 C13 -133.2(3)
C38 Cu1 N3 C13 3.6(4)
N1 Cu1 N3 C13 137.8(3)
C37 Cu1 N3 N4 176.4(4)
N5 Cu1 N3 N4 40.6(2)
C38 Cu1 N3 N4 177.4(2)
N1 Cu1 N3 N4 -48.4(2)
C13 N3 N4 C15 -0.2(3)
Cu1 N3 N4 C15 -176.03(19)
C13 N3 N4 B1 -177.0(3)
Cu1 N3 N4 B1 7.2(3)
C37 Cu1 N5 C25 -18.1(4)
N3 Cu1 N5 C25 139.5(3)
C38 Cu1 N5 C25 17.0(4)
N1 Cu1 N5 C25 -129.9(3)
C37 Cu1 N5 N6 153.5(2)
N3 Cu1 N5 N6 -48.9(2)
C38 Cu1 N5 N6 -171.4(2)
N1 Cu1 N5 N6 41.7(2)
C25 N5 N6 C27 0.8(3)
Cu1 N5 N6 C27 -173.3(2)
C25 N5 N6 B1 -178.4(3)
Cu1 N5 N6 B1 7.5(3)
N2 N1 C1 C2 0.3(3)
Cu1 N1 C1 C2 174.0(2)
N2 N1 C1 C4 178.7(3)
Cu1 N1 C1 C4 -7.7(5)
N1 C1 C2 C3 -0.2(4)
C4 C1 C2 C3 -178.5(3)
N1 N2 C3 C2 0.3(4)
B1 N2 C3 C2 175.2(3)
C1 C2 C3 N2 -0.1(4)
N1 C1 C4 C9 -73.5(4)
C2 C1 C4 C9 104.6(4)
N1 C1 C4 C5 110.9(3)
C2 C1 C4 C5 -71.1(4)
C9 C4 C5 C6 0.6(4)
C1 C4 C5 C6 176.3(3)
C9 C4 C5 C10 -179.4(3)
C1 C4 C5 C10 -3.7(4)
C4 C5 C6 C7 0.1(5)
C10 C5 C6 C7 -179.9(3)
C5 C6 C7 C8 -0.6(5)
C5 C6 C7 C11 177.4(3)
C6 C7 C8 C9 0.2(5)
C11 C7 C8 C9 -177.8(3)
C7 C8 C9 C4 0.5(5)
C7 C8 C9 C12 -177.7(3)
C5 C4 C9 C8 -1.0(4)
C1 C4 C9 C8 -176.6(3)
C5 C4 C9 C12 177.2(3)
C1 C4 C9 C12 1.6(4)
N4 N3 C13 C14 -0.3(3)
Cu1 N3 C13 C14 173.8(2)
N4 N3 C13 C16 177.6(3)
Cu1 N3 C13 C16 -8.3(5)
N3 C13 C14 C15 0.7(4)
C16 C13 C14 C15 -177.0(3)
N3 N4 C15 C14 0.6(4)
B1 N4 C15 C14 177.1(3)
C13 C14 C15 N4 -0.8(4)
N3 C13 C16 C21 -69.1(4)
C14 C13 C16 C21 108.4(4)
N3 C13 C16 C17 111.3(3)
C14 C13 C16 C17 -71.2(4)
C21 C16 C17 C18 -0.1(5)
C13 C16 C17 C18 179.5(3)
C21 C16 C17 C22 177.7(3)
C13 C16 C17 C22 -2.7(5)
C16 C17 C18 C19 0.9(5)
C22 C17 C18 C19 -176.9(3)
C17 C18 C19 C20 -0.7(5)
C17 C18 C19 C23 -179.8(3)
C18 C19 C20 C21 -0.2(5)
C23 C19 C20 C21 178.8(3)
C19 C20 C21 C16 1.0(5)
C19 C20 C21 C24 -178.2(3)
C17 C16 C21 C20 -0.8(5)
C13 C16 C21 C20 179.6(3)
C17 C16 C21 C24 178.4(3)
C13 C16 C21 C24 -1.2(5)
N6 N5 C25 C26 -1.0(4)
Cu1 N5 C25 C26 171.0(3)
N6 N5 C25 C28 176.5(3)
Cu1 N5 C25 C28 -11.5(5)
N5 C25 C26 C27 0.8(4)
C28 C25 C26 C27 -176.3(3)
N5 N6 C27 C26 -0.4(4)
B1 N6 C27 C26 178.8(3)
C25 C26 C27 N6 -0.3(4)
N5 C25 C28 C29 107.4(4)
C26 C25 C28 C29 -75.7(5)
N5 C25 C28 C33 -70.0(4)
C26 C25 C28 C33 106.8(4)
C33 C28 C29 C30 3.2(4)
C25 C28 C29 C30 -174.2(3)
C33 C28 C29 C34 -176.9(3)
C25 C28 C29 C34 5.7(5)
C28 C29 C30 C31 -1.1(5)
C34 C29 C30 C31 179.0(3)
C29 C30 C31 C32 -1.5(5)
C29 C30 C31 C35 178.9(3)
C30 C31 C32 C33 2.1(5)
C35 C31 C32 C33 -178.3(3)
C31 C32 C33 C28 0.0(5)
C31 C32 C33 C36 179.5(3)
C29 C28 C33 C32 -2.6(4)
C25 C28 C33 C32 174.8(3)
C29 C28 C33 C36 177.8(3)
C25 C28 C33 C36 -4.7(4)
N3 Cu1 C37 C38 1.5(6)
N5 Cu1 C37 C38 133.4(3)
N1 Cu1 C37 C38 -129.5(3)
Cu1 C37 C38 C39 -105.4(4)
N3 Cu1 C38 C37 -179.1(3)
N5 Cu1 C38 C37 -65.5(4)
N1 Cu1 C38 C37 69.4(4)
C37 Cu1 C38 C39 119.4(6)
N3 Cu1 C38 C39 -59.7(4)
N5 Cu1 C38 C39 53.9(5)
N1 Cu1 C38 C39 -171.2(3)
C37 C38 C39 C40 -77.5(5)
Cu1 C38 C39 C40 -156.8(3)
C38 C39 C40 C41 -169.3(4)
C39 C40 C41 C42 -173.2(4)
C27 N6 B1 N2 115.0(3)
N5 N6 B1 N2 -66.0(3)
C27 N6 B1 N4 -125.9(3)
N5 N6 B1 N4 53.1(4)
C3 N2 B1 N6 -120.1(3)
N1 N2 B1 N6 54.4(4)
C3 N2 B1 N4 120.6(3)
N1 N2 B1 N4 -64.9(3)
C15 N4 B1 N6 120.6(3)
N3 N4 B1 N6 -63.3(3)
C15 N4 B1 N2 -120.3(3)
N3 N4 B1 N2 55.9(3)
